data_7120024
loop_
_publ_author_name
'Luo, Feng'
'Gao, Heng Ya'
'Peng, Wenli'
'Meng, PanPan'
'Feng, Xuefeng'
'Li, Jianqiang'
'Wu, HuiQiong'
'Yan, Chang Sheng'
'Xiaong, Yang Yang'

_publ_section_title
;
 Lanthanide separation using size-selective crystallization of Ln-MOFs
;
_journal_name_full 'Chem. Commun.'
_journal_paper_doi 10.1039/C7CC01898C
_journal_year 2017
_chemical_formula_sum 'C96 H100 Cu6 P6 Se6 Sn2'
_chemical_formula_weight 2531.95
_chemical_name_systematic
; 
 ? 
;
_chemical_properties_physical ', Air-sensitive,Moisture-sensitive,Oxygen-sensitive'
_space_group_crystal_system monoclinic
_space_group_IT_number 14
_space_group_name_Hall '-P 2yn'
_space_group_name_H-M_alt 'P 1 21/n 1'
_symmetry_space_group_name_Hall '-P 2yn'
_symmetry_space_group_name_H-M 'P 1 21/n 1'
_atom_sites_solution_hydrogens geom
_audit_creation_method SHELXL-2014
_audit_update_record
;
2017-03-10 deposited with the CCDC.
2017-04-27 downloaded from the CCDC.
;
_cell_angle_alpha 90
_cell_angle_beta 106.893(3)
_cell_angle_gamma 90
_cell_formula_units_Z 2
_cell_length_a 14.1071(5)
_cell_length_b 16.9092(4)
_cell_length_c 20.5630(8)
_cell_measurement_reflns_used 37636
_cell_measurement_temperature 180(2)
_cell_measurement_theta_max 27.36
_cell_measurement_theta_min 2.06
_cell_volume 4693.4(3)
_computing_cell_refinement 'STOE X-AREA'
_computing_data_collection 'STOE X-AREA'
_computing_data_reduction 'STOE X-RED'
_computing_structure_refinement 'SHELXL-2014 (Sheldrick, 2014)'
_diffrn_ambient_temperature 180(2)
_diffrn_detector_area_resol_mean 6.67
_diffrn_measured_fraction_theta_full 0.999
_diffrn_measured_fraction_theta_max 0.987
_diffrn_measurement_device_type 'STOE IPDS 2T'
_diffrn_measurement_method 'rotation method'
_diffrn_radiation_type MoK\a
_diffrn_radiation_wavelength 0.71073
_diffrn_reflns_av_R_equivalents 0.0744
_diffrn_reflns_av_unetI/netI 0.0500
_diffrn_reflns_Laue_measured_fraction_full 0.999
_diffrn_reflns_Laue_measured_fraction_max 0.987
_diffrn_reflns_limit_h_max 16
_diffrn_reflns_limit_h_min -17
_diffrn_reflns_limit_k_max 19
_diffrn_reflns_limit_k_min -21
_diffrn_reflns_limit_l_max 25
_diffrn_reflns_limit_l_min -25
_diffrn_reflns_number 35539
_diffrn_reflns_point_group_measured_fraction_full 0.999
_diffrn_reflns_point_group_measured_fraction_max 0.987
_diffrn_reflns_theta_full 25.242
_diffrn_reflns_theta_max 26.829
_diffrn_reflns_theta_min 2.389
_diffrn_source 'sealed X-ray tube, 12 x 0.4 mm long-fine focus'
_exptl_absorpt_coefficient_mu 4.329
_exptl_absorpt_correction_T_max 0.2733
_exptl_absorpt_correction_T_min 0.0918
_exptl_absorpt_correction_type integration
_exptl_absorpt_process_details XRED32
_exptl_crystal_colour orange
_exptl_crystal_density_diffrn 1.792
_exptl_crystal_description 'trigonal prism'
_exptl_crystal_F_000 2488
_exptl_crystal_preparation ', Luminescent'
_exptl_crystal_size_max 0.400
_exptl_crystal_size_mid 0.253
_exptl_crystal_size_min 0.160
_refine_diff_density_max 2.256
_refine_diff_density_min -1.205
_refine_diff_density_rms 0.130
_refine_ls_extinction_method none
_refine_ls_goodness_of_fit_ref 1.005
_refine_ls_hydrogen_treatment constr
_refine_ls_matrix_type full
_refine_ls_number_parameters 486
_refine_ls_number_reflns 9926
_refine_ls_number_restraints 0
_refine_ls_restrained_S_all 1.005
_refine_ls_R_factor_all 0.0475
_refine_ls_R_factor_gt 0.0363
_refine_ls_shift/su_max 0.001
_refine_ls_shift/su_mean 0.000
_refine_ls_structure_factor_coef Fsqd
_refine_ls_weighting_details 'w=1/[\s^2^(Fo^2^)+(0.0587P)^2^] where P=(Fo^2^+2Fc^2^)/3'
_refine_ls_weighting_scheme calc
_refine_ls_wR_factor_gt 0.0890
_refine_ls_wR_factor_ref 0.0933
_reflns_Friedel_coverage 0.000
_reflns_number_gt 8025
_reflns_number_total 9926
_reflns_threshold_expression 'I > 2\s(I)'
_cod_data_source_file c7cc01898c2.cif
_cod_data_source_block P21n
_cod_database_code 7120024
_shelx_space_group_comment
; 
The symmetry employed for this shelxl refinement is uniquely defined 
by the following loop, which should always be used as a source of 
symmetry information in preference to the above space-group names. 
They are only intended as comments. 
;
_shelxl_version_number 2014-3

loop_
_space_group_symop_operation_xyz
'x, y, z'
'-x+1/2, y+1/2, -z+1/2'
'-x, -y, -z'
'x-1/2, -y-1/2, z-1/2'

loop_
_atom_site_label
_atom_site_type_symbol
_atom_site_fract_x
_atom_site_fract_y
_atom_site_fract_z
_atom_site_U_iso_or_equiv
_atom_site_adp_type
_atom_site_occupancy
_atom_site_site_symmetry_order
_atom_site_calc_flag
_atom_site_refinement_flags_posn
_atom_site_refinement_flags_adp
_atom_site_refinement_flags_occupancy
_atom_site_disorder_assembly
_atom_site_disorder_group
Sn1 Sn 0.55951(2) 0.13744(2) 0.51308(2) 0.02143(7) Uani 1 1 d . . . . .
Se1 Se 0.38866(3) 0.13698(2) 0.42991(2) 0.02215(8) Uani 1 1 d . . . . .
Se2 Se 0.53893(3) 0.09398(2) 0.62667(2) 0.02152(8) Uani 1 1 d . . . . .
Se3 Se 0.68486(3) 0.05967(2) 0.47482(2) 0.02503(9) Uani 1 1 d . . . . .
Cu1 Cu 0.35568(4) 0.08056(3) 0.53339(2) 0.03102(11) Uani 1 1 d . . . . .
Cu2 Cu 0.52894(4) 0.03932(3) 0.38204(2) 0.03237(12) Uani 1 1 d . . . . .
Cu3 Cu 0.34556(4) 0.00832(3) 0.38314(3) 0.04040(14) Uani 1 1 d . . . . .
P1 P 0.27318(7) 0.16089(6) 0.58530(5) 0.02619(19) Uani 1 1 d . . . . .
P2 P 0.51788(8) 0.11218(6) 0.28822(4) 0.0285(2) Uani 1 1 d . . . . .
P3 P 0.18851(7) 0.00178(6) 0.31785(4) 0.02652(19) Uani 1 1 d . . . . .
C1 C 0.6077(4) 0.2577(2) 0.5289(3) 0.019(3) Uiso 0.5 1 d G . P A 1
C2 C 0.5462(4) 0.3113(3) 0.5482(3) 0.0302(18) Uiso 0.5 1 d G . P A 1
H2 H 0.4846 0.2942 0.5534 0.036 Uiso 0.5 1 calc R U P A 1
C3 C 0.5747(4) 0.3899(3) 0.5599(3) 0.0335(18) Uiso 0.5 1 d G . P A 1
H3 H 0.5326 0.4266 0.5731 0.040 Uiso 0.5 1 calc R U P A 1
C4 C 0.6647(4) 0.4150(2) 0.5523(3) 0.0276(16) Uiso 0.5 1 d G . P A 1
H4 H 0.6842 0.4687 0.5604 0.033 Uiso 0.5 1 calc R U P A 1
C5 C 0.7262(3) 0.3614(3) 0.5331(3) 0.042(2) Uiso 0.5 1 d G . P A 1
H5 H 0.7878 0.3785 0.5279 0.050 Uiso 0.5 1 calc R U P A 1
C6 C 0.6977(4) 0.2827(3) 0.5213(3) 0.038(2) Uiso 0.5 1 d G . P A 1
H6 H 0.7398 0.2461 0.5082 0.046 Uiso 0.5 1 calc R U P A 1
C1A C 0.6149(5) 0.2577(3) 0.5230(4) 0.030(3) Uiso 0.5 1 d G . P A 2
C2A C 0.5729(5) 0.3148(4) 0.5547(4) 0.040(2) Uiso 0.5 1 d G . P A 2
H2A H 0.5175 0.3019 0.5701 0.048 Uiso 0.5 1 calc R U P A 2
C3A C 0.6120(5) 0.3909(3) 0.5640(3) 0.040(2) Uiso 0.5 1 d G . P A 2
H3A H 0.5833 0.4299 0.5856 0.048 Uiso 0.5 1 calc R U P A 2
C4A C 0.6931(5) 0.4098(3) 0.5415(3) 0.042(2) Uiso 0.5 1 d G . P A 2
H4A H 0.7199 0.4617 0.5478 0.050 Uiso 0.5 1 calc R U P A 2
C5A C 0.7351(4) 0.3527(3) 0.5098(3) 0.0396(19) Uiso 0.5 1 d G . P A 2
H5A H 0.7906 0.3656 0.4944 0.047 Uiso 0.5 1 calc R U P A 2
C6A C 0.6960(4) 0.2767(3) 0.5006(3) 0.0294(17) Uiso 0.5 1 d G . P A 2
H6A H 0.7247 0.2377 0.4789 0.035 Uiso 0.5 1 calc R U P A 2
C7 C 0.2995(3) 0.2662(2) 0.58518(19) 0.0318(8) Uani 1 1 d . . . . .
C8 C 0.2808(4) 0.3035(3) 0.5223(2) 0.0433(10) Uani 1 1 d . . . . .
H8 H 0.2597 0.2734 0.4817 0.052 Uiso 1 1 calc R U . . .
C9 C 0.2928(5) 0.3846(3) 0.5189(3) 0.0562(13) Uani 1 1 d . . . . .
H9 H 0.2791 0.4100 0.4760 0.067 Uiso 1 1 calc R U . . .
C10 C 0.3250(4) 0.4293(3) 0.5786(3) 0.0565(13) Uani 1 1 d . . . . .
H10 H 0.3327 0.4849 0.5762 0.068 Uiso 1 1 calc R U . . .
C11 C 0.3448(4) 0.3933(3) 0.6390(3) 0.0559(13) Uani 1 1 d . . . . .
H11 H 0.3674 0.4238 0.6794 0.067 Uiso 1 1 calc R U . . .
C12 C 0.3330(3) 0.3118(3) 0.6439(2) 0.0417(10) Uani 1 1 d . . . . .
H12 H 0.3478 0.2874 0.6872 0.050 Uiso 1 1 calc R U . . .
C13 C 0.1384(3) 0.1635(2) 0.55208(18) 0.0282(7) Uani 1 1 d . . . . .
C14 C 0.0898(3) 0.1009(2) 0.51295(19) 0.0338(8) Uani 1 1 d . . . . .
H14 H 0.1267 0.0569 0.5050 0.041 Uiso 1 1 calc R U . . .
C15 C -0.0126(3) 0.1020(3) 0.4852(2) 0.0423(10) Uani 1 1 d . . . . .
H15 H -0.0449 0.0589 0.4581 0.051 Uiso 1 1 calc R U . . .
C16 C -0.0671(3) 0.1643(3) 0.4965(2) 0.0478(11) Uani 1 1 d . . . . .
H16 H -0.1370 0.1651 0.4770 0.057 Uiso 1 1 calc R U . . .
C17 C -0.0197(4) 0.2260(3) 0.5365(3) 0.0552(13) Uani 1 1 d . . . . .
H17 H -0.0574 0.2693 0.5450 0.066 Uiso 1 1 calc R U . . .
C18 C 0.0820(4) 0.2260(3) 0.5644(3) 0.0475(11) Uani 1 1 d . . . . .
H18 H 0.1136 0.2689 0.5922 0.057 Uiso 1 1 calc R U . . .
C19 C 0.2922(4) 0.1396(3) 0.6758(2) 0.0397(9) Uani 1 1 d . . . . .
H19A H 0.3620 0.1508 0.7014 0.048 Uiso 1 1 calc R U . . .
H19B H 0.2493 0.1746 0.6936 0.048 Uiso 1 1 calc R U . . .
C20 C 0.2686(4) 0.0540(3) 0.6868(2) 0.0463(11) Uani 1 1 d . . . . .
H20A H 0.1990 0.0432 0.6627 0.069 Uiso 1 1 calc R U . . .
H20B H 0.2805 0.0443 0.7354 0.069 Uiso 1 1 calc R U . . .
H20C H 0.3111 0.0192 0.6693 0.069 Uiso 1 1 calc R U . . .
C21 C 0.6161(3) 0.1859(2) 0.30179(19) 0.0341(8) Uani 1 1 d . . . . .
C22 C 0.7122(4) 0.1629(3) 0.3078(2) 0.0483(11) Uani 1 1 d . . . . .
H22 H 0.7254 0.1092 0.2998 0.058 Uiso 1 1 calc R U . . .
C23 C 0.7899(4) 0.2167(4) 0.3253(3) 0.0603(15) Uani 1 1 d . . . . .
H23 H 0.8556 0.1999 0.3292 0.072 Uiso 1 1 calc R U . . .
C24 C 0.7711(5) 0.2948(4) 0.3370(2) 0.0657(18) Uani 1 1 d . . . . .
H24 H 0.8237 0.3321 0.3489 0.079 Uiso 1 1 calc R U . . .
C25 C 0.6759(6) 0.3181(4) 0.3312(3) 0.0737(19) Uani 1 1 d . . . . .
H25 H 0.6631 0.3718 0.3391 0.088 Uiso 1 1 calc R U . . .
C26 C 0.5984(5) 0.2650(3) 0.3141(3) 0.0545(12) Uani 1 1 d . . . . .
H26 H 0.5330 0.2822 0.3106 0.065 Uiso 1 1 calc R U . . .
C27 C 0.5201(3) 0.0586(2) 0.21182(18) 0.0350(9) Uani 1 1 d . . . . .
C28 C 0.5728(4) 0.0814(3) 0.1673(2) 0.0485(11) Uani 1 1 d . . . . .
H28 H 0.6131 0.1274 0.1767 0.058 Uiso 1 1 calc R U . . .
C29 C 0.5672(5) 0.0378(4) 0.1094(3) 0.0664(16) Uani 1 1 d . . . . .
H29 H 0.6046 0.0536 0.0799 0.080 Uiso 1 1 calc R U . . .
C30 C 0.5083(6) -0.0280(4) 0.0942(3) 0.0720(19) Uani 1 1 d . . . . .
H30 H 0.5047 -0.0577 0.0544 0.086 Uiso 1 1 calc R U . . .
C31 C 0.4541(6) -0.0508(3) 0.1372(2) 0.0711(19) Uani 1 1 d . . . . .
H31 H 0.4122 -0.0959 0.1266 0.085 Uiso 1 1 calc R U . . .
C32 C 0.4608(5) -0.0084(3) 0.1955(2) 0.0528(13) Uani 1 1 d . . . . .
H32 H 0.4241 -0.0252 0.2251 0.063 Uiso 1 1 calc R U . . .
C33 C 0.4008(4) 0.1674(3) 0.2572(2) 0.0424(10) Uiso 1 1 d . . . . .
H33A H 0.3456 0.1294 0.2516 0.051 Uiso 1 1 calc R U . . .
H33B H 0.3970 0.2053 0.2931 0.051 Uiso 1 1 calc R U . . .
C34 C 0.3837(4) 0.2124(3) 0.1919(3) 0.0560(12) Uiso 1 1 d . . . . .
H34A H 0.3862 0.1759 0.1554 0.084 Uiso 1 1 calc R U . . .
H34B H 0.4352 0.2528 0.1971 0.084 Uiso 1 1 calc R U . . .
H34C H 0.3185 0.2378 0.1804 0.084 Uiso 1 1 calc R U . . .
C35 C 0.1564(3) -0.0504(2) 0.23657(17) 0.0280(7) Uani 1 1 d . . . . .
C36 C 0.2187(3) -0.1111(3) 0.2282(2) 0.0372(9) Uani 1 1 d . . . . .
H36 H 0.2793 -0.1202 0.2626 0.045 Uiso 1 1 calc R U . . .
C37 C 0.1937(3) -0.1585(3) 0.1707(2) 0.0420(10) Uani 1 1 d . . . . .
H37 H 0.2365 -0.2001 0.1660 0.050 Uiso 1 1 calc R U . . .
C38 C 0.1063(4) -0.1448(3) 0.1203(2) 0.0390(9) Uani 1 1 d . . . . .
H38 H 0.0887 -0.1768 0.0807 0.047 Uiso 1 1 calc R U . . .
C39 C 0.0452(3) -0.0851(2) 0.12754(19) 0.0363(9) Uani 1 1 d . . . . .
H39 H -0.0146 -0.0755 0.0926 0.044 Uiso 1 1 calc R U . . .
C40 C 0.0692(3) -0.0382(2) 0.18530(18) 0.0325(8) Uani 1 1 d . . . . .
H40 H 0.0254 0.0027 0.1897 0.039 Uiso 1 1 calc R U . . .
C41 C 0.1342(3) 0.0996(2) 0.29854(18) 0.0276(7) Uani 1 1 d . . . . .
C42 C 0.1015(4) 0.1396(3) 0.3470(2) 0.0404(10) Uani 1 1 d . . . . .
H42 H 0.1028 0.1138 0.3883 0.049 Uiso 1 1 calc R U . . .
C43 C 0.0670(4) 0.2163(3) 0.3359(2) 0.0443(10) Uani 1 1 d . . . . .
H43 H 0.0443 0.2427 0.3693 0.053 Uiso 1 1 calc R U . . .
C44 C 0.0654(3) 0.2548(3) 0.2767(2) 0.0429(10) Uani 1 1 d . . . . .
H44 H 0.0407 0.3073 0.2688 0.051 Uiso 1 1 calc R U . . .
C45 C 0.1000(4) 0.2165(3) 0.2291(2) 0.0432(11) Uani 1 1 d . . . . .
H45 H 0.1005 0.2434 0.1886 0.052 Uiso 1 1 calc R U . . .
C46 C 0.1341(3) 0.1396(2) 0.2394(2) 0.0358(9) Uani 1 1 d . . . . .
H46 H 0.1575 0.1139 0.2060 0.043 Uiso 1 1 calc R U . . .
C47 C 0.1111(3) -0.0491(2) 0.36255(18) 0.0348(9) Uani 1 1 d . . . . .
H47A H 0.1363 -0.1037 0.3721 0.042 Uiso 1 1 calc R U . . .
H47B H 0.1209 -0.0225 0.4069 0.042 Uiso 1 1 calc R U . . .
C48 C 0.0013(4) -0.0538(3) 0.3284(2) 0.0513(12) Uani 1 1 d . . . . .
H48A H -0.0258 -0.0003 0.3189 0.077 Uiso 1 1 calc R U . . .
H48B H -0.0309 -0.0811 0.3583 0.077 Uiso 1 1 calc R U . . .
H48C H -0.0108 -0.0832 0.2856 0.077 Uiso 1 1 calc R U . . .

loop_
_atom_site_aniso_label
_atom_site_aniso_U_11
_atom_site_aniso_U_22
_atom_site_aniso_U_33
_atom_site_aniso_U_23
_atom_site_aniso_U_13
_atom_site_aniso_U_12
Sn1 0.02343(13) 0.01588(12) 0.02315(11) -0.00006(8) 0.00386(9) -0.00180(9)
Se1 0.02418(17) 0.01690(16) 0.02220(15) 0.00018(11) 0.00177(12) 0.00017(13)
Se2 0.02477(17) 0.01767(16) 0.02048(14) -0.00186(11) 0.00398(12) -0.00048(13)
Se3 0.02039(17) 0.01947(17) 0.03389(18) -0.00153(13) 0.00577(13) -0.00140(13)
Cu1 0.0345(3) 0.0211(2) 0.0429(2) 0.00218(18) 0.0199(2) 0.00343(19)
Cu2 0.0342(3) 0.0308(2) 0.0290(2) 0.00663(17) 0.00408(18) -0.0098(2)
Cu3 0.0237(2) 0.0266(2) 0.0593(3) -0.0145(2) -0.0062(2) 0.00283(19)
P1 0.0262(5) 0.0225(4) 0.0311(4) 0.0015(3) 0.0103(4) 0.0026(4)
P2 0.0312(5) 0.0270(5) 0.0280(4) 0.0057(3) 0.0098(4) -0.0003(4)
P3 0.0229(5) 0.0222(4) 0.0294(4) -0.0023(3) -0.0004(3) -0.0004(3)
C7 0.029(2) 0.027(2) 0.0395(19) -0.0032(15) 0.0109(15) -0.0021(16)
C8 0.058(3) 0.027(2) 0.048(2) -0.0007(17) 0.021(2) -0.004(2)
C9 0.080(4) 0.031(2) 0.063(3) 0.006(2) 0.031(3) -0.002(3)
C10 0.063(3) 0.028(2) 0.083(4) -0.004(2) 0.029(3) -0.006(2)
C11 0.058(3) 0.044(3) 0.066(3) -0.021(2) 0.017(3) -0.017(2)
C12 0.039(2) 0.036(2) 0.046(2) -0.0055(18) 0.0066(18) -0.0074(19)
C13 0.0260(18) 0.0276(19) 0.0323(17) 0.0006(14) 0.0108(14) 0.0012(15)
C14 0.034(2) 0.031(2) 0.0366(19) -0.0055(15) 0.0097(16) -0.0003(17)
C15 0.039(2) 0.044(3) 0.040(2) -0.0063(18) 0.0054(18) -0.010(2)
C16 0.027(2) 0.058(3) 0.059(3) 0.006(2) 0.0135(19) 0.000(2)
C17 0.033(2) 0.052(3) 0.082(3) -0.009(3) 0.018(2) 0.011(2)
C18 0.034(2) 0.040(3) 0.068(3) -0.015(2) 0.014(2) 0.005(2)
C19 0.043(2) 0.042(2) 0.0348(19) 0.0048(17) 0.0126(17) 0.002(2)
C20 0.055(3) 0.037(2) 0.053(2) 0.0139(19) 0.024(2) 0.011(2)
C21 0.040(2) 0.030(2) 0.0325(18) 0.0066(15) 0.0109(16) -0.0051(17)
C22 0.044(3) 0.041(3) 0.058(3) 0.012(2) 0.013(2) -0.007(2)
C23 0.045(3) 0.075(4) 0.056(3) 0.013(3) 0.008(2) -0.021(3)
C24 0.082(4) 0.064(4) 0.045(3) 0.002(2) 0.008(3) -0.042(3)
C25 0.099(6) 0.047(3) 0.075(4) -0.017(3) 0.026(4) -0.027(4)
C26 0.064(3) 0.037(3) 0.063(3) -0.004(2) 0.020(2) -0.007(2)
C27 0.043(2) 0.032(2) 0.0279(17) 0.0062(15) 0.0073(16) -0.0001(18)
C28 0.058(3) 0.054(3) 0.039(2) 0.002(2) 0.023(2) -0.005(2)
C29 0.087(5) 0.076(4) 0.045(3) -0.002(3) 0.033(3) -0.001(4)
C30 0.116(6) 0.059(4) 0.038(2) -0.009(2) 0.018(3) 0.009(4)
C31 0.122(6) 0.047(3) 0.035(2) -0.003(2) 0.009(3) -0.019(3)
C32 0.072(4) 0.048(3) 0.037(2) 0.0052(19) 0.014(2) -0.018(3)
C35 0.0276(19) 0.0238(18) 0.0303(17) -0.0011(13) 0.0046(14) -0.0043(15)
C36 0.031(2) 0.038(2) 0.0380(19) -0.0059(16) 0.0020(16) 0.0031(18)
C37 0.039(2) 0.038(2) 0.046(2) -0.0118(18) 0.0077(18) 0.0028(19)
C38 0.048(3) 0.032(2) 0.0319(18) -0.0057(15) 0.0037(17) -0.0046(19)
C39 0.040(2) 0.032(2) 0.0295(17) -0.0014(15) -0.0014(16) -0.0045(17)
C40 0.030(2) 0.0288(19) 0.0340(18) -0.0046(15) 0.0022(15) -0.0014(16)
C41 0.0213(17) 0.0246(18) 0.0326(17) -0.0004(14) 0.0009(14) -0.0010(14)
C42 0.049(3) 0.034(2) 0.043(2) 0.0045(17) 0.0210(19) 0.007(2)
C43 0.045(3) 0.034(2) 0.058(3) -0.0032(19) 0.022(2) 0.008(2)
C44 0.036(2) 0.024(2) 0.058(2) 0.0015(18) -0.0022(19) 0.0020(17)
C45 0.056(3) 0.026(2) 0.040(2) 0.0065(16) 0.0008(19) -0.0048(19)
C46 0.042(2) 0.028(2) 0.0348(18) -0.0044(15) 0.0063(17) -0.0065(17)
C47 0.042(2) 0.031(2) 0.0276(17) 0.0018(14) 0.0037(16) -0.0062(17)
C48 0.042(3) 0.062(3) 0.050(2) 0.009(2) 0.013(2) -0.012(2)

loop_
_atom_type_symbol
_atom_type_description
_atom_type_scat_dispersion_real
_atom_type_scat_dispersion_imag
_atom_type_scat_source
C C 0.0033 0.0016 'International Tables Vol C Tables 4.2.6.8 and 6.1.1.4'
H H 0.0000 0.0000 'International Tables Vol C Tables 4.2.6.8 and 6.1.1.4'
Cu Cu 0.3201 1.2651 'International Tables Vol C Tables 4.2.6.8 and 6.1.1.4'
P P 0.1023 0.0942 'International Tables Vol C Tables 4.2.6.8 and 6.1.1.4'
Se Se -0.0929 2.2259 'International Tables Vol C Tables 4.2.6.8 and 6.1.1.4'
Sn Sn -0.6537 1.4246 'International Tables Vol C Tables 4.2.6.8 and 6.1.1.4'

loop_
_geom_angle_atom_site_label_1
_geom_angle_atom_site_label_2
_geom_angle_atom_site_label_3
_geom_angle
_geom_angle_site_symmetry_1
_geom_angle_site_symmetry_3
C1 Sn1 Se3 108.95(17) . .
C1A Sn1 Se3 104.72(17) . .
C1 Sn1 Se1 107.79(17) . .
C1A Sn1 Se1 108.4(2) . .
Se3 Sn1 Se1 114.116(14) . .
C1 Sn1 Se2 104.53(17) . .
C1A Sn1 Se2 108.58(18) . .
Se3 Sn1 Se2 114.558(14) . .
Se1 Sn1 Se2 106.296(14) . .
C1 Sn1 Cu2 126.99(17) . .
C1A Sn1 Cu2 122.83(18) . .
Se3 Sn1 Cu2 51.414(13) . .
Se1 Sn1 Cu2 62.736(13) . .
Se2 Sn1 Cu2 128.457(14) . .
C1 Sn1 Cu1 121.89(17) . .
C1A Sn1 Cu1 126.01(17) . .
Se3 Sn1 Cu1 129.142(14) . .
Se1 Sn1 Cu1 50.442(12) . .
Se2 Sn1 Cu1 56.083(13) . .
Cu2 Sn1 Cu1 92.861(14) . .
Cu3 Se1 Cu1 84.62(2) . .
Cu3 Se1 Sn1 110.998(18) . .
Cu1 Se1 Sn1 78.516(16) . .
Cu3 Se2 Cu2 65.97(2) 3_656 3_656
Cu3 Se2 Sn1 82.586(19) 3_656 .
Cu2 Se2 Sn1 110.310(16) 3_656 .
Cu3 Se2 Cu1 113.712(18) 3_656 .
Cu2 Se2 Cu1 66.525(17) 3_656 .
Sn1 Se2 Cu1 73.613(14) . .
Cu1 Se3 Cu2 70.948(19) 3_656 .
Cu1 Se3 Sn1 111.099(18) 3_656 .
Cu2 Se3 Sn1 76.437(17) . .
P1 Cu1 Se3 118.54(3) . 3_656
P1 Cu1 Se1 115.08(3) . .
Se3 Cu1 Se1 114.30(2) 3_656 .
P1 Cu1 Se2 97.50(3) . .
Se3 Cu1 Se2 106.48(2) 3_656 .
Se1 Cu1 Se2 101.135(19) . .
P1 Cu1 Cu2 114.97(3) . 3_656
Se3 Cu1 Cu2 55.311(16) 3_656 3_656
Se1 Cu1 Cu2 125.21(2) . 3_656
Se2 Cu1 Cu2 51.534(15) . 3_656
P1 Cu1 Sn1 119.54(3) . .
Se3 Cu1 Sn1 119.338(19) 3_656 .
Se1 Cu1 Sn1 51.042(12) . .
Se2 Cu1 Sn1 50.304(12) . .
Cu2 Cu1 Sn1 85.254(17) 3_656 .
P2 Cu2 Se2 120.97(3) . 3_656
P2 Cu2 Se3 114.04(3) . .
Se2 Cu2 Se3 115.26(2) 3_656 .
P2 Cu2 Cu3 106.90(3) . .
Se2 Cu2 Cu3 56.823(17) 3_656 .
Se3 Cu2 Cu3 132.17(2) . .
P2 Cu2 Cu1 142.64(4) . 3_656
Se2 Cu2 Cu1 61.942(17) 3_656 3_656
Se3 Cu2 Cu1 53.742(16) . 3_656
Cu3 Cu2 Cu1 103.89(2) . 3_656
P2 Cu2 Sn1 114.23(3) . .
Se2 Cu2 Sn1 120.939(18) 3_656 .
Se3 Cu2 Sn1 52.149(13) . .
Cu3 Cu2 Sn1 89.310(19) . .
Cu1 Cu2 Sn1 86.537(16) 3_656 .
P3 Cu3 Se1 112.30(3) . .
P3 Cu3 Se2 119.18(3) . 3_656
Se1 Cu3 Se2 125.85(2) . 3_656
P3 Cu3 Cu2 143.67(4) . .
Se1 Cu3 Cu2 71.78(2) . .
Se2 Cu3 Cu2 57.200(18) 3_656 .
C7 P1 C13 99.61(18) . .
C7 P1 C19 102.92(19) . .
C13 P1 C19 102.34(19) . .
C7 P1 Cu1 117.16(13) . .
C13 P1 Cu1 117.61(12) . .
C19 P1 Cu1 114.73(15) . .
C27 P2 C21 105.63(19) . .
C27 P2 C33 101.1(2) . .
C21 P2 C33 105.8(2) . .
C27 P2 Cu2 116.83(13) . .
C21 P2 Cu2 112.44(12) . .
C33 P2 Cu2 113.87(15) . .
C41 P3 C35 105.26(17) . .
C41 P3 C47 105.16(19) . .
C35 P3 C47 101.93(17) . .
C41 P3 Cu3 111.55(12) . .
C35 P3 Cu3 120.83(13) . .
C47 P3 Cu3 110.68(13) . .
C2 C1 C6 120.0 . .
C2 C1 Sn1 117.8(3) . .
C6 C1 Sn1 122.2(3) . .
C3 C2 C1 120.0 . .
C2 C3 C4 120.0 . .
C5 C4 C3 120.0 . .
C6 C5 C4 120.0 . .
C5 C6 C1 120.0 . .
C2A C1A C6A 120.0 . .
C2A C1A Sn1 120.3(3) . .
C6A C1A Sn1 119.6(3) . .
C3A C2A C1A 120.0 . .
C2A C3A C4A 120.0 . .
C3A C4A C5A 120.0 . .
C6A C5A C4A 120.0 . .
C5A C6A C1A 120.0 . .
C8 C7 C12 118.5(4) . .
C8 C7 P1 117.4(3) . .
C12 C7 P1 124.0(3) . .
C9 C8 C7 120.1(4) . .
C8 C9 C10 120.2(5) . .
C11 C10 C9 119.7(5) . .
C10 C11 C12 121.2(5) . .
C7 C12 C11 120.2(4) . .
C14 C13 C18 118.3(4) . .
C14 C13 P1 119.0(3) . .
C18 C13 P1 122.6(3) . .
C13 C14 C15 120.6(4) . .
C16 C15 C14 120.7(4) . .
C15 C16 C17 119.2(4) . .
C16 C17 C18 120.9(5) . .
C17 C18 C13 120.3(4) . .
C20 C19 P1 111.4(3) . .
C22 C21 C26 118.4(4) . .
C22 C21 P2 120.2(3) . .
C26 C21 P2 121.0(4) . .
C21 C22 C23 121.2(5) . .
C24 C23 C22 119.6(6) . .
C25 C24 C23 119.5(5) . .
C24 C25 C26 121.3(6) . .
C25 C26 C21 120.0(6) . .
C32 C27 C28 117.8(4) . .
C32 C27 P2 117.0(3) . .
C28 C27 P2 125.2(4) . .
C29 C28 C27 120.7(5) . .
C30 C29 C28 120.6(5) . .
C29 C30 C31 119.6(5) . .
C32 C31 C30 120.1(6) . .
C31 C32 C27 121.3(5) . .
C34 C33 P2 117.5(4) . .
C40 C35 C36 118.0(3) . .
C40 C35 P3 123.7(3) . .
C36 C35 P3 118.1(3) . .
C37 C36 C35 121.2(4) . .
C38 C37 C36 119.5(4) . .
C39 C38 C37 119.9(4) . .
C38 C39 C40 120.8(4) . .
C35 C40 C39 120.7(4) . .
C42 C41 C46 118.3(4) . .
C42 C41 P3 119.5(3) . .
C46 C41 P3 121.8(3) . .
C43 C42 C41 120.9(4) . .
C44 C43 C42 120.3(4) . .
C43 C44 C45 119.3(4) . .
C44 C45 C46 120.9(4) . .
C45 C46 C41 120.2(4) . .
C48 C47 P3 118.2(3) . .

loop_
_geom_bond_atom_site_label_1
_geom_bond_atom_site_label_2
_geom_bond_distance
_geom_bond_site_symmetry_2
Sn1 C1 2.139(4) .
Sn1 C1A 2.167(4) .
Sn1 Se3 2.5067(4) .
Sn1 Se1 2.5176(4) .
Sn1 Se2 2.5447(4) .
Sn1 Cu2 3.0861(5) .
Sn1 Cu1 3.1728(5) .
Se1 Cu3 2.3848(6) .
Se1 Cu1 2.4962(6) .
Se2 Cu3 2.4247(6) 3_656
Se2 Cu2 2.4351(6) 3_656
Se2 Cu1 2.7445(6) .
Se3 Cu1 2.4335(6) 3_656
Se3 Cu2 2.4815(6) .
Cu1 P1 2.2496(10) .
Cu1 Se3 2.4334(6) 3_656
Cu1 Cu2 2.8526(7) 3_656
Cu2 P2 2.2559(10) .
Cu2 Se2 2.4351(6) 3_656
Cu2 Cu3 2.6460(8) .
Cu2 Cu1 2.8526(7) 3_656
Cu3 P3 2.2350(10) .
Cu3 Se2 2.4247(6) 3_656
P1 C7 1.820(4) .
P1 C13 1.825(4) .
P1 C19 1.837(4) .
P2 C27 1.822(4) .
P2 C21 1.823(4) .
P2 C33 1.842(5) .
P3 C41 1.818(4) .
P3 C35 1.827(4) .
P3 C47 1.833(4) .
C1 C2 1.3900 .
C1 C6 1.3900 .
C2 C3 1.3900 .
C3 C4 1.3900 .
C4 C5 1.3900 .
C5 C6 1.3900 .
C1A C2A 1.3900 .
C1A C6A 1.3900 .
C2A C3A 1.3900 .
C3A C4A 1.3900 .
C4A C5A 1.3900 .
C5A C6A 1.3900 .
C7 C8 1.392(6) .
C7 C12 1.394(6) .
C8 C9 1.386(6) .
C9 C10 1.398(8) .
C10 C11 1.339(8) .
C11 C12 1.395(7) .
C13 C14 1.384(5) .
C13 C18 1.389(6) .
C14 C15 1.390(6) .
C15 C16 1.363(7) .
C16 C17 1.377(7) .
C17 C18 1.382(7) .
C19 C20 1.516(6) .
C21 C22 1.381(7) .
C21 C26 1.397(7) .
C22 C23 1.389(7) .
C23 C24 1.382(9) .
C24 C25 1.370(10) .
C25 C26 1.379(8) .
C27 C32 1.390(6) .
C27 C28 1.392(6) .
C28 C29 1.383(7) .
C29 C30 1.368(9) .
C30 C31 1.382(9) .
C31 C32 1.376(7) .
C33 C34 1.502(7) .
C35 C40 1.383(5) .
C35 C36 1.393(6) .
C36 C37 1.388(6) .
C37 C38 1.381(6) .
C38 C39 1.363(6) .
C39 C40 1.385(5) .
C41 C42 1.389(6) .
C41 C46 1.391(5) .
C42 C43 1.381(6) .
C43 C44 1.374(7) .
C44 C45 1.375(7) .
C45 C46 1.381(6) .
C47 C48 1.505(6) .
